data_4339247
loop_
_publ_author_name
'Bronisz, Robert'

_publ_section_title
;
 Tetrazol-2-yl as a donor group for incorporation of a spin-crossover
 function based on Fe(II) ions into a coordination network.
;
_journal_issue 16
_journal_name_full 'Inorganic chemistry'
_journal_page_first 6733
_journal_page_last 6739
_journal_paper_doi 10.1021/ic070223r
_journal_volume 46
_journal_year 2007
_chemical_formula_moiety 'C15 H24 Fe N24, 2(Cl O4)'
_chemical_formula_sum 'C15 H24 Cl2 Fe N24 O8'
_chemical_formula_weight 795.33
_chemical_name_systematic
; 
 ? 
;
_space_group_IT_number 146
_symmetry_cell_setting trigonal
_symmetry_space_group_name_Hall 'R 3'
_symmetry_space_group_name_H-M 'R 3 :H'
_atom_sites_solution_hydrogens geom
_atom_sites_solution_primary direct
_atom_sites_solution_secondary difmap
_audit_creation_method SHELXL-97
_cell_angle_alpha 90.00
_cell_angle_beta 90.00
_cell_angle_gamma 120.00
_cell_formula_units_Z 3
_cell_length_a 11.869(3)
_cell_length_b 11.869(3)
_cell_length_c 19.284(4)
_cell_measurement_reflns_used 1840
_cell_measurement_temperature 250(2)
_cell_measurement_theta_max 28.43
_cell_measurement_theta_min 2.90
_cell_volume 2352.6(10)
_computing_cell_refinement 'Oxford Diffraction  (Poland) Sp. z o.o.'
_computing_data_collection 'Oxford Diffraction  (Poland) Sp. z o.o.'
_computing_data_reduction 'Oxford Diffraction  (Poland) Sp. z o.o.'
_computing_molecular_graphics 'SHELXTL-NT V5.1, Bruker AXS 1999'
_computing_publication_material 'SHELXL-97 (Sheldrick, 1997)'
_computing_structure_refinement 'SHELXL-97 (Sheldrick, 1997)'
_computing_structure_solution 'SHELXS-97 (Sheldrick, 1990)'
_diffrn_ambient_temperature 293(2)
_diffrn_measured_fraction_theta_full 0.997
_diffrn_measured_fraction_theta_max 0.950
_diffrn_measurement_device_type 'Kuma KM4CCD'
_diffrn_measurement_method '\w scan'
_diffrn_radiation_monochromator graphite
_diffrn_radiation_source 'fine-focus sealed tube'
_diffrn_radiation_type MoK\a
_diffrn_radiation_wavelength 0.71073
_diffrn_reflns_av_R_equivalents 0.1867
_diffrn_reflns_av_sigmaI/netI 0.1168
_diffrn_reflns_limit_h_max 15
_diffrn_reflns_limit_h_min -15
_diffrn_reflns_limit_k_max 15
_diffrn_reflns_limit_k_min -14
_diffrn_reflns_limit_l_max 25
_diffrn_reflns_limit_l_min -25
_diffrn_reflns_number 7174
_diffrn_reflns_theta_full 27.50
_diffrn_reflns_theta_max 28.43
_diffrn_reflns_theta_min 2.90
_diffrn_standards_number 0
_exptl_absorpt_coefficient_mu 0.735
_exptl_absorpt_correction_type none
_exptl_crystal_colour colourless
_exptl_crystal_density_diffrn 1.684
_exptl_crystal_density_method 'not measured'
_exptl_crystal_description plate
_exptl_crystal_F_000 1218
_exptl_crystal_size_max 0.11
_exptl_crystal_size_mid 0.11
_exptl_crystal_size_min 0.08
_refine_diff_density_max 1.056
_refine_diff_density_min -0.629
_refine_diff_density_rms 0.107
_refine_ls_abs_structure_details 'Flack H D (1983), Acta Cryst. A39, 876-881'
_refine_ls_abs_structure_Flack 0.31(3)
_refine_ls_extinction_method none
_refine_ls_goodness_of_fit_ref 1.150
_refine_ls_hydrogen_treatment constr
_refine_ls_matrix_type full
_refine_ls_number_parameters 151
_refine_ls_number_reflns 2446
_refine_ls_number_restraints 1
_refine_ls_restrained_S_all 1.150
_refine_ls_R_factor_all 0.0793
_refine_ls_R_factor_gt 0.0678
_refine_ls_shift/su_max 0.000
_refine_ls_shift/su_mean 0.000
_refine_ls_structure_factor_coef Fsqd
_refine_ls_weighting_details 'calc w=1/[\s^2^(Fo^2^)+(0.1063P)^2^+0.0000P] where P=(Fo^2^+2Fc^2^)/3'
_refine_ls_weighting_scheme calc
_refine_ls_wR_factor_gt 0.1713
_refine_ls_wR_factor_ref 0.1887
_reflns_number_gt 2083
_reflns_number_total 2446
_reflns_threshold_expression >2sigma(I)
_cod_data_source_file ic070223r-file003.cif
_cod_data_source_block compound2_250K
_cod_depositor_comments
;
The following automatic conversions were performed:

'_symmetry_cell_setting' value 'Trigonal' changed to 'trigonal'
according to
/usr/data/users/saulius/automatic-downloads/retrospective/ACS/lib/dictionaries/cif_core.dic
dictionary named 'cif_core.dic' version 2.4.2 from 2011-04-26.

Automatic conversion script
Id: cif_fix_values 2281 2013-09-26 08:29:07Z andrius 
;
_cod_original_cell_volume 2352.7(9)
_cod_original_sg_symbol_H-M R3
_cod_database_code 4339247

loop_
_symmetry_equiv_pos_as_xyz
'x, y, z'
'-y, x-y, z'
'-x+y, -x, z'
'x+2/3, y+1/3, z+1/3'
'-y+2/3, x-y+1/3, z+1/3'
'-x+y+2/3, -x+1/3, z+1/3'
'x+1/3, y+2/3, z+2/3'
'-y+1/3, x-y+2/3, z+2/3'
'-x+y+1/3, -x+2/3, z+2/3'

loop_
_atom_site_label
_atom_site_type_symbol
_atom_site_fract_x
_atom_site_fract_y
_atom_site_fract_z
_atom_site_U_iso_or_equiv
_atom_site_adp_type
_atom_site_occupancy
_atom_site_symmetry_multiplicity
_atom_site_calc_flag
_atom_site_refinement_flags
Fe1 Fe 1.0000 1.0000 0.88852(4) 0.0214(3) Uani 1 3 d S
Cl1 Cl 0.6667 1.3333 0.89204(13) 0.0365(5) Uani 1 3 d S
N14 N 1.1405(4) 0.9804(4) 0.8219(2) 0.0244(9) Uani 1 1 d .
N13 N 1.1960(4) 1.0655(4) 0.7708(2) 0.0262(9) Uani 1 1 d .
N12 N 1.2850(4) 1.0417(4) 0.7425(2) 0.0258(9) Uani 1 1 d .
O11 O 0.6667 1.3333 0.9659(4) 0.0434(17) Uani 1 3 d S
C15 C 1.1945(5) 0.9026(5) 0.8255(3) 0.0283(11) Uani 1 1 d .
H15A H 1.1719 0.8348 0.8567 0.034 Uiso 1 1 calc R
O12 O 0.5752(5) 1.2062(5) 0.8677(3) 0.0630(15) Uani 1 1 d .
N11 N 1.2880(5) 0.9419(5) 0.7749(3) 0.0434(12) Uani 1 1 d .
C1 C 1.3642(5) 1.1232(5) 0.6849(3) 0.0298(10) Uani 1 1 d .
H1A H 1.3078 1.1281 0.6501 0.036 Uiso 1 1 calc R
H1B H 1.4100 1.0836 0.6636 0.036 Uiso 1 1 calc R
C2 C 1.4630(5) 1.2610(5) 0.7090(3) 0.0347(12) Uani 1 1 d .
H2A H 1.5176 1.2538 0.7442 0.042 Uiso 1 1 calc R
H2B H 1.5187 1.3070 0.6700 0.042 Uiso 1 1 calc R
Cl2 Cl 0.3333 0.6667 0.84691(17) 0.0496(7) Uani 1 3 d S
O21 O 0.3333 0.6667 0.7797(6) 0.142(7) Uani 1 3 d S
O22 O 0.4214(11) 0.7901(10) 0.8693(6) 0.149(5) Uani 1 1 d .
C3 C 1.4103(5) 1.3445(5) 0.7383(3) 0.0321(11) Uani 1 1 d .
H3A H 1.3510 1.2980 0.7761 0.039 Uiso 1 1 calc R
H3B H 1.4819 1.4238 0.7572 0.039 Uiso 1 1 calc R
N22 N 1.3417(4) 1.3787(4) 0.6860(2) 0.0254(8) Uani 1 1 d .
N24 N 1.3101(4) 1.4977(4) 0.6159(2) 0.0268(9) Uani 1 1 d .
N23 N 1.3947(4) 1.4968(4) 0.6601(2) 0.0298(9) Uani 1 1 d .
N21 N 1.2228(5) 1.2996(5) 0.6596(3) 0.0449(13) Uani 1 1 d .
C25 C 1.2037(5) 1.3763(5) 0.6137(3) 0.0309(11) Uani 1 1 d .
H25A H 1.1309 1.3501 0.5858 0.037 Uiso 1 1 calc R

loop_
_atom_site_aniso_label
_atom_site_aniso_U_11
_atom_site_aniso_U_22
_atom_site_aniso_U_33
_atom_site_aniso_U_23
_atom_site_aniso_U_13
_atom_site_aniso_U_12
Fe1 0.0191(3) 0.0191(3) 0.0260(6) 0.000 0.000 0.00957(17)
Cl1 0.0388(7) 0.0388(7) 0.0318(11) 0.000 0.000 0.0194(4)
N14 0.0223(19) 0.0188(18) 0.031(2) -0.0014(15) 0.0018(16) 0.0092(16)
N13 0.0203(19) 0.0259(19) 0.030(2) 0.0029(17) 0.0088(16) 0.0098(16)
N12 0.025(2) 0.0234(19) 0.033(2) 0.0022(16) 0.0047(17) 0.0147(16)
O11 0.054(3) 0.054(3) 0.022(3) 0.000 0.000 0.0270(14)
C15 0.025(2) 0.025(2) 0.036(3) 0.006(2) 0.002(2) 0.0132(19)
O12 0.064(3) 0.054(3) 0.052(3) -0.016(2) -0.008(2) 0.015(2)
N11 0.043(3) 0.041(3) 0.050(3) 0.003(2) 0.005(2) 0.024(2)
C1 0.026(2) 0.032(2) 0.035(3) 0.003(2) 0.009(2) 0.017(2)
C2 0.019(2) 0.037(3) 0.049(3) 0.011(2) 0.004(2) 0.015(2)
Cl2 0.0525(10) 0.0525(10) 0.0438(15) 0.000 0.000 0.0262(5)
O21 0.198(11) 0.198(11) 0.032(6) 0.000 0.000 0.099(6)
O22 0.138(8) 0.097(6) 0.211(14) -0.067(7) -0.088(9) 0.057(6)
C3 0.024(2) 0.026(2) 0.040(3) 0.003(2) -0.005(2) 0.0074(19)
N22 0.0238(19) 0.0198(19) 0.035(2) 0.0054(16) 0.0038(17) 0.0128(16)
N24 0.025(2) 0.022(2) 0.031(2) 0.0059(17) -0.0004(17) 0.0104(17)
N23 0.027(2) 0.027(2) 0.033(2) 0.0019(18) -0.0028(17) 0.0110(17)
N21 0.041(3) 0.041(3) 0.048(3) 0.005(2) -0.002(2) 0.017(2)
C25 0.024(2) 0.027(2) 0.040(3) 0.003(2) -0.005(2) 0.0113(19)

loop_
_atom_type_symbol
_atom_type_description
_atom_type_scat_dispersion_real
_atom_type_scat_dispersion_imag
_atom_type_scat_source
C C 0.0033 0.0016 'International Tables Vol C Tables 4.2.6.8 and 6.1.1.4'
H H 0.0000 0.0000 'International Tables Vol C Tables 4.2.6.8 and 6.1.1.4'
N N 0.0061 0.0033 'International Tables Vol C Tables 4.2.6.8 and 6.1.1.4'
O O 0.0106 0.0060 'International Tables Vol C Tables 4.2.6.8 and 6.1.1.4'
Cl Cl 0.1484 0.1585 'International Tables Vol C Tables 4.2.6.8 and 6.1.1.4'
Fe Fe 0.3463 0.8444 'International Tables Vol C Tables 4.2.6.8 and 6.1.1.4'

loop_
_geom_angle_atom_site_label_1
_geom_angle_atom_site_label_2
_geom_angle_atom_site_label_3
_geom_angle
_geom_angle_site_symmetry_1
_geom_angle_site_symmetry_3
N14 Fe1 N14 89.57(17) 3_675 2_765
N14 Fe1 N14 89.57(17) 3_675 .
N14 Fe1 N14 89.57(17) 2_765 .
N14 Fe1 N24 87.32(16) 3_675 4_445
N14 Fe1 N24 176.25(19) 2_765 4_445
N14 Fe1 N24 88.32(16) . 4_445
N14 Fe1 N24 176.25(19) 3_675 5_765
N14 Fe1 N24 88.32(16) 2_765 5_765
N14 Fe1 N24 87.32(16) . 5_765
N24 Fe1 N24 94.67(16) 4_445 5_765
N14 Fe1 N24 88.32(16) 3_675 6_575
N14 Fe1 N24 87.32(15) 2_765 6_575
N14 Fe1 N24 176.25(19) . 6_575
N24 Fe1 N24 94.67(16) 4_445 6_575
N24 Fe1 N24 94.67(16) 5_765 6_575
N14 Fe1 Fe1 94.54(12) 3_675 7_554
N14 Fe1 Fe1 19.64(11) 2_765 7_554
N14 Fe1 Fe1 70.65(11) . 7_554
N24 Fe1 Fe1 158.85(11) 4_445 7_554
N24 Fe1 Fe1 82.45(12) 5_765 7_554
N24 Fe1 Fe1 106.43(11) 6_575 7_554
O11 Cl1 O12 109.2(3) . 2_775
O11 Cl1 O12 109.2(3) . .
O12 Cl1 O12 109.8(2) 2_775 .
O11 Cl1 O12 109.2(3) . 3_575
O12 Cl1 O12 109.8(3) 2_775 3_575
O12 Cl1 O12 109.8(3) . 3_575
N13 N14 C15 109.3(4) . .
N13 N14 Fe1 117.8(3) . .
C15 N14 Fe1 132.7(4) . .
N14 N13 N12 106.6(4) . .
N13 N12 N11 111.4(4) . .
N13 N12 C1 118.9(4) . .
N11 N12 C1 129.7(4) . .
N14 C15 N11 108.0(4) . .
N14 C15 H15A 126.0 . .
N11 C15 H15A 126.0 . .
N12 N11 C15 104.8(4) . .
N12 C1 C2 111.7(5) . .
N12 C1 H1A 109.3 . .
C2 C1 H1A 109.3 . .
N12 C1 H1B 109.3 . .
C2 C1 H1B 109.3 . .
H1A C1 H1B 107.9 . .
C3 C2 C1 117.6(4) . .
C3 C2 H2A 107.9 . .
C1 C2 H2A 107.9 . .
C3 C2 H2B 107.9 . .
C1 C2 H2B 107.9 . .
H2A C2 H2B 107.2 . .
O21 Cl2 O22 108.3(6) . 2_665
O21 Cl2 O22 108.3(6) . .
O22 Cl2 O22 110.6(5) 2_665 .
O21 Cl2 O22 108.3(6) . 3_565
O22 Cl2 O22 110.6(5) 2_665 3_565
O22 Cl2 O22 110.6(5) . 3_565
N22 C3 C2 112.9(5) . .
N22 C3 H3A 109.0 . .
C2 C3 H3A 109.0 . .
N22 C3 H3B 109.0 . .
C2 C3 H3B 109.0 . .
H3A C3 H3B 107.8 . .
N23 N22 N21 112.1(4) . .
N23 N22 C3 121.2(4) . .
N21 N22 C3 126.8(4) . .
N23 N24 C25 108.6(4) . .
N23 N24 Fe1 126.6(3) . 7_554
C25 N24 Fe1 124.8(3) . 7_554
N22 N23 N24 107.1(4) . .
N22 N21 C25 104.3(5) . .
N24 C25 N21 108.0(5) . .
N24 C25 H25A 126.0 . .
N21 C25 H25A 126.0 . .

loop_
_geom_bond_atom_site_label_1
_geom_bond_atom_site_label_2
_geom_bond_distance
_geom_bond_site_symmetry_2
Fe1 N14 2.208(4) 3_675
Fe1 N14 2.208(4) 2_765
Fe1 N14 2.208(4) .
Fe1 N24 2.218(4) 4_445
Fe1 N24 2.218(4) 5_765
Fe1 N24 2.218(4) 6_575
Fe1 Fe1 9.3957(15) 7_554
Cl1 O11 1.424(7) .
Cl1 O12 1.427(5) 2_775
Cl1 O12 1.427(5) .
Cl1 O12 1.427(5) 3_575
N14 N13 1.327(6) .
N14 C15 1.364(6) .
N13 N12 1.338(6) .
N12 N11 1.356(7) .
N12 C1 1.464(7) .
C15 N11 1.371(8) .
C15 H15A 0.9300 .
C1 C2 1.532(7) .
C1 H1A 0.9700 .
C1 H1B 0.9700 .
C2 C3 1.521(8) .
C2 H2A 0.9700 .
C2 H2B 0.9700 .
Cl2 O21 1.297(13) .
Cl2 O22 1.377(9) 2_665
Cl2 O22 1.377(9) .
Cl2 O22 1.377(9) 3_565
C3 N22 1.475(7) .
C3 H3A 0.9700 .
C3 H3B 0.9700 .
N22 N23 1.315(6) .
N22 N21 1.344(7) .
N24 N23 1.320(6) .
N24 C25 1.361(7) .
N24 Fe1 2.218(4) 7_554
N21 C25 1.367(8) .
C25 H25A 0.9300 .

loop_
_geom_torsion_atom_site_label_1
_geom_torsion_atom_site_label_2
_geom_torsion_atom_site_label_3
_geom_torsion_atom_site_label_4
_geom_torsion
_geom_torsion_site_symmetry_1
N14 Fe1 N14 N13 93.8(3) 3_675
N14 Fe1 N14 N13 4.2(4) 2_765
N24 Fe1 N14 N13 -178.9(4) 4_445
N24 Fe1 N14 N13 -84.1(4) 5_765
Fe1 Fe1 N14 N13 -1.2(3) 7_554
N14 Fe1 N14 C15 -93.2(6) 3_675
N14 Fe1 N14 C15 177.2(5) 2_765
N24 Fe1 N14 C15 -5.9(5) 4_445
N24 Fe1 N14 C15 88.9(5) 5_765
Fe1 Fe1 N14 C15 171.8(5) 7_554
C15 N14 N13 N12 -0.3(6) .
Fe1 N14 N13 N12 174.2(3) .
N14 N13 N12 N11 -0.1(6) .
N14 N13 N12 C1 -178.9(4) .
N13 N14 C15 N11 0.6(6) .
Fe1 N14 C15 N11 -172.8(4) .
N13 N12 N11 C15 0.4(6) .
C1 N12 N11 C15 179.1(5) .
N14 C15 N11 N12 -0.6(6) .
N13 N12 C1 C2 71.1(6) .
N11 N12 C1 C2 -107.5(6) .
N12 C1 C2 C3 -64.1(6) .
C1 C2 C3 N22 -66.3(6) .
C2 C3 N22 N23 -106.1(5) .
C2 C3 N22 N21 74.5(7) .
N21 N22 N23 N24 0.4(6) .
C3 N22 N23 N24 -179.1(5) .
C25 N24 N23 N22 -1.3(6) .
Fe1 N24 N23 N22 178.4(3) 7_554
N23 N22 N21 C25 0.7(6) .
C3 N22 N21 C25 -179.9(5) .
N23 N24 C25 N21 1.8(6) .
Fe1 N24 C25 N21 -177.9(4) 7_554
N22 N21 C25 N24 -1.4(6) .
